data_7706553
loop_
_publ_author_name
'Wang, Xiaohe'
'Lei, Mingyuan'
'Zhang, Tianjun'
'Zhang, Qingfu'
'Zhang, Rufen'
'Yang, Ming'

_publ_section_title
;
 A water-stable multi-responsive luminescent Zn-MOF sensor for detecting
 TNP, NZF and Cr<sub>2</sub>O<sub>7</sub><sup>2-</sup> in aqueous media.
;
_journal_issue 11
_journal_name_full 'Dalton transactions (Cambridge, England : 2003)'
_journal_page_first 3816
_journal_page_last 3824
_journal_paper_doi 10.1039/d0dt03049j
_journal_volume 50
_journal_year 2021
_chemical_formula_sum 'C35 H28 N4 O7 Zn'
_chemical_formula_weight 681.98
_space_group_crystal_system monoclinic
_space_group_IT_number 14
_space_group_name_Hall '-P 2ybc'
_space_group_name_H-M_alt 'P 1 21/c 1'
_atom_sites_solution_hydrogens mixed
_audit_creation_method SHELXL-2017/1
_audit_update_record
;
2019-04-07 deposited with the CCDC.	2020-11-05 downloaded from the CCDC.
;
_cell_angle_alpha 90
_cell_angle_beta 94.0770(10)
_cell_angle_gamma 90
_cell_formula_units_Z 4
_cell_length_a 9.3019(7)
_cell_length_b 11.1262(8)
_cell_length_c 30.687(2)
_cell_measurement_reflns_used 2138
_cell_measurement_temperature 298(2)
_cell_measurement_theta_max 26.0
_cell_measurement_theta_min 2.65
_cell_volume 3167.9(4)
_computing_cell_refinement 'Bruker SMART'
_computing_data_collection 'Bruker SMART'
_computing_data_reduction 'Bruker SHELXTL'
_computing_molecular_graphics 'Bruker SHELXTL'
_computing_publication_material 'Bruker SHELXTL'
_computing_structure_refinement 'SHELXL-2017/1 (Sheldrick, 2017)'
_computing_structure_solution 'Bruker SHELXTL'
_diffrn_ambient_temperature 298(2)
_diffrn_measured_fraction_theta_full 0.996
_diffrn_measured_fraction_theta_max 0.996
_diffrn_measurement_device_type 'CCD area detector'
_diffrn_measurement_method 'phi and omega scans'
_diffrn_radiation_type MoK\a
_diffrn_radiation_wavelength 0.71073
_diffrn_reflns_av_R_equivalents 0.0672
_diffrn_reflns_av_unetI/netI 0.1003
_diffrn_reflns_Laue_measured_fraction_full 0.996
_diffrn_reflns_Laue_measured_fraction_max 0.996
_diffrn_reflns_limit_h_max 11
_diffrn_reflns_limit_h_min -11
_diffrn_reflns_limit_k_max 13
_diffrn_reflns_limit_k_min -11
_diffrn_reflns_limit_l_max 36
_diffrn_reflns_limit_l_min -35
_diffrn_reflns_number 15711
_diffrn_reflns_point_group_measured_fraction_full 0.996
_diffrn_reflns_point_group_measured_fraction_max 0.996
_diffrn_reflns_theta_full 25.019
_diffrn_reflns_theta_max 25.019
_diffrn_reflns_theta_min 2.647
_exptl_absorpt_coefficient_mu 0.832
_exptl_absorpt_correction_T_max 0.944
_exptl_absorpt_correction_T_min 0.783
_exptl_absorpt_correction_type multi-scan
_exptl_absorpt_process_details sadabs
_exptl_crystal_colour colorless
_exptl_crystal_density_diffrn 1.430
_exptl_crystal_description block
_exptl_crystal_F_000 1408
_exptl_crystal_size_max 0.310
_exptl_crystal_size_mid 0.200
_exptl_crystal_size_min 0.070
_refine_diff_density_max 1.468
_refine_diff_density_min -0.386
_refine_diff_density_rms 0.092
_refine_ls_extinction_method none
_refine_ls_goodness_of_fit_ref 1.077
_refine_ls_hydrogen_treatment constr
_refine_ls_matrix_type full
_refine_ls_number_parameters 426
_refine_ls_number_reflns 5567
_refine_ls_number_restraints 0
_refine_ls_restrained_S_all 1.077
_refine_ls_R_factor_all 0.1050
_refine_ls_R_factor_gt 0.0581
_refine_ls_shift/su_max 0.002
_refine_ls_shift/su_mean 0.000
_refine_ls_structure_factor_coef Fsqd
_refine_ls_weighting_details 'w=1/[\s^2^(Fo^2^)+(0.0537P)^2^] where P=(Fo^2^+2Fc^2^)/3'
_refine_ls_weighting_scheme calc
_refine_ls_wR_factor_gt 0.1365
_refine_ls_wR_factor_ref 0.1510
_reflns_Friedel_coverage 0.000
_reflns_number_gt 3182
_reflns_number_total 5567
_reflns_threshold_expression 'I > 2\s(I)'
_cod_data_source_file d0dt03049j2.cif
_cod_data_source_block I
_cod_depositor_comments 'Adding full bibliography for 7706553.cif.'
_cod_original_sg_symbol_H-M 'P 21/c'
_cod_database_code 7706553
_shelx_shelxl_version_number 2017/1
_shelx_space_group_comment
; 
The symmetry employed for this shelxl refinement is uniquely defined 
by the following loop, which should always be used as a source of 
symmetry information in preference to the above space-group names. 
They are only intended as comments. 
;
_shelx_estimated_absorpt_t_min 0.783
_shelx_estimated_absorpt_t_max 0.944

loop_
_space_group_symop_operation_xyz
'x, y, z'
'-x, y+1/2, -z+1/2'
'-x, -y, -z'
'x, -y-1/2, z-1/2'

loop_
_atom_site_label
_atom_site_type_symbol
_atom_site_fract_x
_atom_site_fract_y
_atom_site_fract_z
_atom_site_U_iso_or_equiv
_atom_site_adp_type
_atom_site_occupancy
_atom_site_site_symmetry_order
_atom_site_calc_flag
_atom_site_refinement_flags_posn
_atom_site_refinement_flags_adp
_atom_site_refinement_flags_occupancy
_atom_site_disorder_assembly
_atom_site_disorder_group
Zn1 Zn 1.20080(7) 0.95284(5) 1.02807(2) 0.0359(2) Uani 1 1 d . . . . .
O1 O 1.1609(4) 0.8734(3) 0.97084(11) 0.0475(10) Uani 1 1 d . . . . .
O2 O 0.9865(4) 0.9989(3) 0.95009(11) 0.0412(9) Uani 1 1 d . . . . .
O3 O 1.0914(4) 0.4675(3) 0.80290(13) 0.0603(11) Uani 1 1 d . . . . .
O4 O 0.5138(4) 0.2702(3) 0.64117(13) 0.0608(11) Uani 1 1 d . . . . .
O5 O 0.1604(5) -0.2463(4) 0.55957(17) 0.0929(17) Uani 1 1 d . . . . .
O6 O 0.3494(5) -0.3672(3) 0.56491(12) 0.0596(11) Uani 1 1 d . . . . .
O7 O 0.6186(5) 0.6361(4) 0.76421(15) 0.0786(14) Uani 1 1 d . . . . .
N1 N 0.8877(5) 0.5808(4) 0.80685(14) 0.0462(12) Uani 1 1 d . . . . .
H1A H 0.789817 0.588025 0.792812 0.055 Uiso 1 1 d R U . . .
N2 N 0.6401(4) 0.0992(4) 0.65760(13) 0.0414(11) Uani 1 1 d . . . . .
H2A H 0.732851 0.073744 0.668639 0.050 Uiso 1 1 d R U . . .
N3 N 1.2986(5) 1.1157(4) 1.01849(14) 0.0427(11) Uani 1 1 d . . . . .
N4 N 0.4617(5) 0.5441(4) 0.71533(15) 0.0512(12) Uani 1 1 d . . . . .
C1 C 1.0531(6) 0.9016(5) 0.94662(16) 0.0349(12) Uani 1 1 d . . . . .
C2 C 1.0064(5) 0.8155(4) 0.91115(16) 0.0350(12) Uani 1 1 d . . . . .
C3 C 0.9091(6) 0.8494(5) 0.87688(17) 0.0457(14) Uani 1 1 d . . . . .
H3 H 0.867682 0.925458 0.877028 0.055 Uiso 1 1 calc R U . . .
C4 C 0.8728(6) 0.7723(5) 0.84268(17) 0.0499(15) Uani 1 1 d . . . . .
H4 H 0.808875 0.797027 0.819754 0.060 Uiso 1 1 calc R U . . .
C5 C 0.9322(5) 0.6574(4) 0.84252(17) 0.0392(13) Uani 1 1 d . . . . .
C6 C 1.0234(6) 0.6209(5) 0.87693(17) 0.0460(14) Uani 1 1 d . . . . .
H6 H 1.059837 0.543059 0.877697 0.055 Uiso 1 1 calc R U . . .
C7 C 1.0613(6) 0.6997(5) 0.91042(17) 0.0449(14) Uani 1 1 d . . . . .
H7 H 1.125527 0.674528 0.933202 0.054 Uiso 1 1 calc R U . . .
C8 C 0.9659(6) 0.4934(5) 0.79013(18) 0.0430(14) Uani 1 1 d . . . . .
C9 C 0.8849(5) 0.4225(4) 0.75381(16) 0.0381(13) Uani 1 1 d . . . . .
C10 C 0.8389(6) 0.3100(5) 0.76340(17) 0.0455(14) Uani 1 1 d . . . . .
H10 H 0.860383 0.277920 0.791085 0.055 Uiso 1 1 calc R U . . .
C11 C 0.7579(5) 0.2415(4) 0.73100(17) 0.0422(14) Uani 1 1 d . . . . .
H11 H 0.729705 0.163735 0.737548 0.051 Uiso 1 1 calc R U . . .
C12 C 0.7208(5) 0.2876(4) 0.69068(16) 0.0366(13) Uani 1 1 d . . . . .
C13 C 0.7684(5) 0.4038(4) 0.67940(16) 0.0372(13) Uani 1 1 d . . . . .
C14 C 0.7387(6) 0.4566(5) 0.63734(17) 0.0458(14) Uani 1 1 d . . . . .
H14 H 0.681413 0.415478 0.616213 0.055 Uiso 1 1 calc R U . . .
C15 C 0.7934(7) 0.5673(5) 0.62757(19) 0.0557(16) Uani 1 1 d . . . . .
H15 H 0.774913 0.598628 0.599632 0.067 Uiso 1 1 calc R U . . .
C16 C 0.8767(7) 0.6341(5) 0.6589(2) 0.0584(17) Uani 1 1 d . . . . .
H16 H 0.911965 0.709393 0.651873 0.070 Uiso 1 1 calc R U . . .
C17 C 0.9053(6) 0.5876(5) 0.6997(2) 0.0535(16) Uani 1 1 d . . . . .
H17 H 0.959978 0.632397 0.720380 0.064 Uiso 1 1 calc R U . . .
C18 C 0.8534(5) 0.4714(4) 0.71149(17) 0.0378(13) Uani 1 1 d . . . . .
C19 C 0.6148(6) 0.2200(5) 0.66008(17) 0.0429(14) Uani 1 1 d . . . . .
C20 C 0.5491(6) 0.0125(4) 0.63584(16) 0.0391(13) Uani 1 1 d . . . . .
C21 C 0.4049(6) 0.0320(5) 0.62304(18) 0.0519(15) Uani 1 1 d . . . . .
H21 H 0.363532 0.106419 0.628018 0.062 Uiso 1 1 calc R U . . .
C22 C 0.3229(6) -0.0573(5) 0.60312(19) 0.0556(16) Uani 1 1 d . . . . .
H22 H 0.226185 -0.042777 0.595021 0.067 Uiso 1 1 calc R U . . .
C23 C 0.3810(7) -0.1688(5) 0.59483(17) 0.0472(15) Uani 1 1 d . . . . .
C24 C 0.5253(6) -0.1898(5) 0.60767(18) 0.0501(15) Uani 1 1 d . . . . .
H24 H 0.565855 -0.264432 0.602605 0.060 Uiso 1 1 calc R U . . .
C25 C 0.6084(6) -0.1009(5) 0.62778(18) 0.0517(15) Uani 1 1 d . . . . .
H25 H 0.704761 -0.115953 0.636142 0.062 Uiso 1 1 calc R U . . .
C26 C 0.2874(8) -0.2659(6) 0.57121(18) 0.0586(18) Uani 1 1 d . . . . .
C27 C 1.2323(7) 1.2052(5) 0.99733(19) 0.0575(17) Uani 1 1 d . . . . .
H27 H 1.139271 1.193421 0.984854 0.069 Uiso 1 1 calc R U . . .
C28 C 1.2983(8) 1.3181(5) 0.9931(2) 0.071(2) Uani 1 1 d . . . . .
H28 H 1.248544 1.380439 0.978540 0.085 Uiso 1 1 calc R U . . .
C29 C 1.4399(8) 1.3360(6) 1.0110(2) 0.066(2) Uani 1 1 d . . . . .
C30 C 1.5060(8) 1.2412(6) 1.0321(2) 0.072(2) Uani 1 1 d . . . . .
H30 H 1.599942 1.248314 1.044371 0.087 Uiso 1 1 calc R U . . .
C31 C 1.4327(7) 1.1358(5) 1.03511(19) 0.0580(17) Uani 1 1 d . . . . .
H31 H 1.480168 1.072782 1.049942 0.070 Uiso 1 1 calc R U . . .
C32 C 1.5209(10) 1.4541(5) 1.0075(2) 0.085(2) Uani 1 1 d . . . . .
H32 H 1.616375 1.453459 1.018768 0.102 Uiso 1 1 calc R U . . .
C33 C 0.5510(7) 0.6322(6) 0.7283(2) 0.0604(17) Uani 1 1 d . . . . .
H33 H 0.563202 0.695194 0.708950 0.072 Uiso 1 1 calc R U . . .
C34 C 0.4379(8) 0.4413(5) 0.7435(2) 0.080(2) Uani 1 1 d . . . . .
H34A H 0.501778 0.446258 0.769366 0.119 Uiso 1 1 calc R U . . .
H34B H 0.456293 0.368282 0.728119 0.119 Uiso 1 1 calc R U . . .
H34C H 0.339867 0.441615 0.751372 0.119 Uiso 1 1 calc R U . . .
C35 C 0.3820(7) 0.5482(6) 0.6733(2) 0.076(2) Uani 1 1 d . . . . .
H35A H 0.406940 0.619887 0.658165 0.114 Uiso 1 1 calc R U . . .
H35B H 0.280584 0.548428 0.677326 0.114 Uiso 1 1 calc R U . . .
H35C H 0.405424 0.479065 0.656510 0.114 Uiso 1 1 calc R U . . .

loop_
_atom_site_aniso_label
_atom_site_aniso_U_11
_atom_site_aniso_U_22
_atom_site_aniso_U_33
_atom_site_aniso_U_23
_atom_site_aniso_U_13
_atom_site_aniso_U_12
Zn1 0.0405(4) 0.0284(3) 0.0371(3) 0.0004(3) -0.0085(3) -0.0008(3)
O1 0.049(3) 0.048(2) 0.043(2) -0.0140(17) -0.0128(19) 0.0066(19)
O2 0.046(2) 0.034(2) 0.043(2) -0.0045(16) 0.0010(18) 0.0013(18)
O3 0.046(3) 0.062(3) 0.070(3) -0.028(2) -0.017(2) 0.007(2)
O4 0.051(3) 0.046(2) 0.081(3) -0.009(2) -0.027(2) 0.004(2)
O5 0.062(3) 0.083(4) 0.128(4) -0.037(3) -0.030(3) -0.016(3)
O6 0.084(3) 0.036(2) 0.056(3) -0.0089(19) -0.018(2) -0.006(2)
O7 0.052(3) 0.104(4) 0.076(3) -0.027(3) -0.025(2) 0.010(3)
N1 0.038(3) 0.048(3) 0.051(3) -0.022(2) -0.012(2) 0.005(2)
N2 0.034(3) 0.039(3) 0.050(3) -0.011(2) -0.008(2) -0.004(2)
N3 0.054(3) 0.030(3) 0.044(3) 0.002(2) 0.002(2) -0.006(2)
N4 0.046(3) 0.053(3) 0.053(3) -0.006(3) -0.006(2) 0.000(3)
C1 0.032(3) 0.038(3) 0.034(3) -0.001(2) -0.001(3) -0.002(3)
C2 0.031(3) 0.036(3) 0.037(3) -0.003(2) -0.002(2) 0.002(2)
C3 0.042(4) 0.043(3) 0.050(4) -0.012(3) -0.012(3) 0.010(3)
C4 0.048(4) 0.052(4) 0.047(3) -0.008(3) -0.021(3) 0.009(3)
C5 0.033(3) 0.041(3) 0.043(3) -0.012(3) -0.005(3) -0.001(3)
C6 0.051(4) 0.036(3) 0.049(4) -0.005(3) -0.007(3) 0.006(3)
C7 0.048(4) 0.046(3) 0.039(3) -0.006(3) -0.011(3) 0.001(3)
C8 0.038(4) 0.042(3) 0.048(4) -0.007(3) -0.004(3) -0.010(3)
C9 0.035(3) 0.036(3) 0.042(3) -0.009(2) -0.002(3) 0.000(2)
C10 0.052(4) 0.044(3) 0.040(3) -0.003(3) -0.003(3) 0.000(3)
C11 0.046(4) 0.030(3) 0.050(4) -0.004(3) -0.004(3) -0.005(3)
C12 0.031(3) 0.036(3) 0.042(3) -0.012(2) -0.001(2) -0.001(2)
C13 0.040(3) 0.036(3) 0.035(3) -0.008(2) 0.004(3) 0.002(3)
C14 0.041(3) 0.049(3) 0.046(3) -0.009(3) -0.002(3) 0.009(3)
C15 0.068(5) 0.051(4) 0.048(4) 0.010(3) 0.009(3) 0.010(3)
C16 0.074(5) 0.038(3) 0.063(4) 0.006(3) 0.003(4) -0.007(3)
C17 0.052(4) 0.045(4) 0.062(4) -0.009(3) -0.005(3) -0.014(3)
C18 0.034(3) 0.036(3) 0.043(3) -0.009(2) -0.001(2) 0.001(2)
C19 0.043(4) 0.039(3) 0.047(3) -0.010(3) 0.000(3) -0.002(3)
C20 0.043(4) 0.035(3) 0.039(3) -0.011(2) -0.001(3) -0.008(3)
C21 0.040(4) 0.042(3) 0.073(4) -0.022(3) -0.003(3) -0.004(3)
C22 0.040(4) 0.046(4) 0.079(4) -0.020(3) -0.012(3) -0.004(3)
C23 0.062(4) 0.041(3) 0.039(3) -0.007(3) -0.001(3) -0.017(3)
C24 0.054(4) 0.033(3) 0.061(4) -0.010(3) -0.010(3) 0.002(3)
C25 0.042(4) 0.042(3) 0.068(4) -0.009(3) -0.013(3) 0.003(3)
C26 0.084(5) 0.049(4) 0.042(4) -0.008(3) -0.001(3) -0.024(4)
C27 0.065(5) 0.039(3) 0.067(4) 0.014(3) 0.003(3) -0.009(3)
C28 0.097(6) 0.039(4) 0.078(5) 0.018(3) 0.018(4) 0.010(4)
C29 0.078(5) 0.054(4) 0.069(5) -0.017(3) 0.026(4) -0.028(4)
C30 0.074(5) 0.055(4) 0.087(5) 0.001(4) -0.002(4) -0.023(4)
C31 0.058(4) 0.042(4) 0.072(4) 0.002(3) -0.007(4) -0.012(3)
C32 0.124(7) 0.050(4) 0.084(5) -0.001(4) 0.032(5) -0.007(5)
C33 0.046(4) 0.070(5) 0.065(5) -0.010(4) -0.001(3) 0.000(4)
C34 0.106(6) 0.062(4) 0.073(5) 0.003(4) 0.020(4) 0.012(4)
C35 0.084(5) 0.072(5) 0.067(5) -0.007(4) -0.022(4) 0.006(4)

loop_
_atom_type_symbol
_atom_type_description
_atom_type_scat_dispersion_real
_atom_type_scat_dispersion_imag
_atom_type_scat_source
C C 0.0033 0.0016 'International Tables Vol C Tables 4.2.6.8 and 6.1.1.4'
H H 0.0000 0.0000 'International Tables Vol C Tables 4.2.6.8 and 6.1.1.4'
N N 0.0061 0.0033 'International Tables Vol C Tables 4.2.6.8 and 6.1.1.4'
O O 0.0106 0.0060 'International Tables Vol C Tables 4.2.6.8 and 6.1.1.4'
Zn Zn 0.2839 1.4301 'International Tables Vol C Tables 4.2.6.8 and 6.1.1.4'

loop_
_geom_angle_atom_site_label_1
_geom_angle_atom_site_label_2
_geom_angle_atom_site_label_3
_geom_angle
_geom_angle_site_symmetry_1
_geom_angle_site_symmetry_3
_geom_angle_publ_flag
O6 Zn1 O1 111.92(15) 4_666 . ?
O6 Zn1 O2 122.30(15) 4_666 3_777 ?
O1 Zn1 O2 107.88(15) . 3_777 ?
O6 Zn1 N3 102.06(18) 4_666 . ?
O1 Zn1 N3 108.89(16) . . ?
O2 Zn1 N3 102.58(16) 3_777 . ?
O6 Zn1 C26 29.40(19) 4_666 4_666 ?
O1 Zn1 C26 97.35(17) . 4_666 ?
O2 Zn1 C26 107.22(18) 3_777 4_666 ?
N3 Zn1 C26 131.5(2) . 4_666 ?
C1 O1 Zn1 120.7(3) . . ?
C1 O2 Zn1 135.4(3) . 3_777 ?
C26 O6 Zn1 101.9(4) . 4_465 ?
C8 N1 C5 126.4(5) . . ?
C8 N1 H1A 113.8 . . ?
C5 N1 H1A 119.8 . . ?
C19 N2 C20 126.5(5) . . ?
C19 N2 H2A 115.4 . . ?
C20 N2 H2A 117.6 . . ?
C27 N3 C31 117.0(5) . . ?
C27 N3 Zn1 122.6(4) . . ?
C31 N3 Zn1 120.3(4) . . ?
C33 N4 C35 121.0(5) . . ?
C33 N4 C34 121.3(6) . . ?
C35 N4 C34 117.6(5) . . ?
O1 C1 O2 123.2(5) . . ?
O1 C1 C2 117.0(5) . . ?
O2 C1 C2 119.7(5) . . ?
C7 C2 C3 117.4(5) . . ?
C7 C2 C1 121.3(5) . . ?
C3 C2 C1 121.2(5) . . ?
C4 C3 C2 121.2(5) . . ?
C4 C3 H3 119.4 . . ?
C2 C3 H3 119.4 . . ?
C3 C4 C5 119.9(5) . . ?
C3 C4 H4 120.1 . . ?
C5 C4 H4 120.1 . . ?
C6 C5 C4 119.6(5) . . ?
C6 C5 N1 123.0(5) . . ?
C4 C5 N1 117.3(5) . . ?
C5 C6 C7 119.9(5) . . ?
C5 C6 H6 120.0 . . ?
C7 C6 H6 120.0 . . ?
C6 C7 C2 121.9(5) . . ?
C6 C7 H7 119.0 . . ?
C2 C7 H7 119.0 . . ?
O3 C8 N1 125.0(5) . . ?
O3 C8 C9 121.2(5) . . ?
N1 C8 C9 113.8(5) . . ?
C10 C9 C18 120.2(5) . . ?
C10 C9 C8 117.7(5) . . ?
C18 C9 C8 122.0(4) . . ?
C9 C10 C11 120.0(5) . . ?
C9 C10 H10 120.0 . . ?
C11 C10 H10 120.0 . . ?
C12 C11 C10 121.3(5) . . ?
C12 C11 H11 119.3 . . ?
C10 C11 H11 119.3 . . ?
C11 C12 C13 120.2(5) . . ?
C11 C12 C19 119.3(5) . . ?
C13 C12 C19 120.2(5) . . ?
C12 C13 C14 123.5(5) . . ?
C12 C13 C18 118.5(5) . . ?
C14 C13 C18 117.9(5) . . ?
C15 C14 C13 121.0(5) . . ?
C15 C14 H14 119.5 . . ?
C13 C14 H14 119.5 . . ?
C14 C15 C16 121.4(5) . . ?
C14 C15 H15 119.3 . . ?
C16 C15 H15 119.3 . . ?
C17 C16 C15 119.3(5) . . ?
C17 C16 H16 120.3 . . ?
C15 C16 H16 120.3 . . ?
C16 C17 C18 121.8(5) . . ?
C16 C17 H17 119.1 . . ?
C18 C17 H17 119.1 . . ?
C9 C18 C13 119.7(5) . . ?
C9 C18 C17 121.7(5) . . ?
C13 C18 C17 118.6(5) . . ?
O4 C19 N2 124.0(5) . . ?
O4 C19 C12 121.4(5) . . ?
N2 C19 C12 114.6(5) . . ?
C21 C20 C25 118.3(5) . . ?
C21 C20 N2 124.0(5) . . ?
C25 C20 N2 117.7(5) . . ?
C22 C21 C20 120.6(5) . . ?
C22 C21 H21 119.7 . . ?
C20 C21 H21 119.7 . . ?
C21 C22 C23 121.3(6) . . ?
C21 C22 H22 119.3 . . ?
C23 C22 H22 119.3 . . ?
C22 C23 C24 118.7(5) . . ?
C22 C23 C26 120.0(6) . . ?
C24 C23 C26 121.3(5) . . ?
C25 C24 C23 120.5(5) . . ?
C25 C24 H24 119.8 . . ?
C23 C24 H24 119.8 . . ?
C24 C25 C20 120.6(5) . . ?
C24 C25 H25 119.7 . . ?
C20 C25 H25 119.7 . . ?
O5 C26 O6 122.9(6) . . ?
O5 C26 C23 120.9(6) . . ?
O6 C26 C23 116.2(6) . . ?
O5 C26 Zn1 74.5(4) . 4_465 ?
O6 C26 Zn1 48.7(3) . 4_465 ?
C23 C26 Zn1 163.8(5) . 4_465 ?
N3 C27 C28 121.8(6) . . ?
N3 C27 H27 119.1 . . ?
C28 C27 H27 119.1 . . ?
C29 C28 C27 119.5(6) . . ?
C29 C28 H28 120.2 . . ?
C27 C28 H28 120.2 . . ?
C30 C29 C28 117.1(6) . . ?
C30 C29 C32 119.5(7) . . ?
C28 C29 C32 123.3(7) . . ?
C29 C30 C31 119.2(7) . . ?
C29 C30 H30 120.4 . . ?
C31 C30 H30 120.4 . . ?
N3 C31 C30 125.3(6) . . ?
N3 C31 H31 117.4 . . ?
C30 C31 H31 117.4 . . ?
C32 C32 C29 128.8(12) 3_887 . ?
C32 C32 H32 115.6 3_887 . ?
C29 C32 H32 115.6 . . ?
O7 C33 N4 124.2(6) . . ?
O7 C33 H33 117.9 . . ?
N4 C33 H33 117.9 . . ?
N4 C34 H34A 109.5 . . ?
N4 C34 H34B 109.5 . . ?
H34A C34 H34B 109.5 . . ?
N4 C34 H34C 109.5 . . ?
H34A C34 H34C 109.5 . . ?
H34B C34 H34C 109.5 . . ?
N4 C35 H35A 109.5 . . ?
N4 C35 H35B 109.5 . . ?
H35A C35 H35B 109.5 . . ?
N4 C35 H35C 109.5 . . ?
H35A C35 H35C 109.5 . . ?
H35B C35 H35C 109.5 . . ?

loop_
_geom_bond_atom_site_label_1
_geom_bond_atom_site_label_2
_geom_bond_distance
_geom_bond_site_symmetry_2
_geom_bond_publ_flag
Zn1 O6 1.968(4) 4_666 ?
Zn1 O1 1.977(3) . ?
Zn1 O2 1.984(3) 3_777 ?
Zn1 N3 2.058(4) . ?
Zn1 C26 2.564(6) 4_666 ?
O1 C1 1.245(6) . ?
O2 C1 1.256(5) . ?
O3 C8 1.239(6) . ?
O4 C19 1.206(6) . ?
O5 C26 1.228(8) . ?
O6 C26 1.287(7) . ?
O7 C33 1.231(7) . ?
N1 C8 1.338(6) . ?
N1 C5 1.426(6) . ?
N1 H1A 0.9827 . ?
N2 C19 1.368(6) . ?
N2 C20 1.419(6) . ?
N2 H2A 0.9477 . ?
N3 C27 1.318(7) . ?
N3 C31 1.333(7) . ?
N4 C33 1.328(7) . ?
N4 C35 1.441(7) . ?
N4 C34 1.459(7) . ?
C1 C2 1.491(7) . ?
C2 C7 1.386(6) . ?
C2 C3 1.390(7) . ?
C3 C4 1.378(7) . ?
C3 H3 0.9300 . ?
C4 C5 1.393(7) . ?
C4 H4 0.9300 . ?
C5 C6 1.369(7) . ?
C6 C7 1.377(7) . ?
C6 H6 0.9300 . ?
C7 H7 0.9300 . ?
C8 C9 1.521(7) . ?
C9 C10 1.361(7) . ?
C9 C18 1.419(7) . ?
C10 C11 1.426(7) . ?
C10 H10 0.9300 . ?
C11 C12 1.361(7) . ?
C11 H11 0.9300 . ?
C12 C13 1.418(7) . ?
C12 C19 1.512(7) . ?
C13 C14 1.427(7) . ?
C13 C18 1.431(7) . ?
C14 C15 1.374(7) . ?
C14 H14 0.9300 . ?
C15 C16 1.404(8) . ?
C15 H15 0.9300 . ?
C16 C17 1.363(7) . ?
C16 H16 0.9300 . ?
C17 C18 1.437(7) . ?
C17 H17 0.9300 . ?
C20 C21 1.388(7) . ?
C20 C25 1.406(7) . ?
C21 C22 1.370(7) . ?
C21 H21 0.9300 . ?
C22 C23 1.384(7) . ?
C22 H22 0.9300 . ?
C23 C24 1.392(8) . ?
C23 C26 1.537(7) . ?
C24 C25 1.373(7) . ?
C24 H24 0.9300 . ?
C25 H25 0.9300 . ?
C27 C28 1.409(8) . ?
C27 H27 0.9300 . ?
C28 C29 1.404(9) . ?
C28 H28 0.9300 . ?
C29 C30 1.361(9) . ?
C29 C32 1.522(8) . ?
C30 C31 1.363(7) . ?
C30 H30 0.9300 . ?
C31 H31 0.9300 . ?
C32 C32 1.176(12) 3_887 ?
C32 H32 0.9300 . ?
C33 H33 0.9300 . ?
C34 H34A 0.9600 . ?
C34 H34B 0.9600 . ?
C34 H34C 0.9600 . ?
C35 H35A 0.9600 . ?
C35 H35B 0.9600 . ?
C35 H35C 0.9600 . ?
